data_8105697
loop_
_publ_author_name
'Zhang, Qiu Yu'
'Yu, Yu'

_publ_section_title
;
 Crystal structure of 9-methoxy-2,3,4,4a,5,6-hexahydro-1H-pyrido
 [1&#x2032;,2&#x2032;:1,6]pyrazino[2,3-b]quinoxaline, C15H18N4O
;
_journal_issue 3
_journal_name_full 'Zeitschrift f\"ur Kristallographie - New Crystal Structures'
_journal_page_first 361
_journal_page_last 363
_journal_paper_doi 10.1515/ncrs-2022-0012
_journal_volume 237
_journal_year 2022
_chemical_formula_moiety 'C15 H18 N4 O'
_chemical_formula_sum 'C15 H18 N4 O'
_chemical_formula_weight 270.33
_space_group_crystal_system triclinic
_space_group_IT_number 2
_space_group_name_Hall '-P 1'
_space_group_name_H-M_alt 'P -1'
_atom_sites_solution_hydrogens geom
_atom_sites_solution_primary dual
_cell_angle_alpha 97.206(5)
_cell_angle_beta 102.335(6)
_cell_angle_gamma 108.614(7)
_cell_formula_units_Z 2
_cell_length_a 6.7562(5)
_cell_length_b 9.5520(6)
_cell_length_c 11.4227(8)
_cell_measurement_reflns_used 2109
_cell_measurement_temperature 149.99(10)
_cell_measurement_theta_max 29.2640
_cell_measurement_theta_min 2.6240
_cell_volume 667.39(9)
_computing_cell_refinement 'CrysAlisPro 1.171.38.43f (Rigaku OD, 2015)'
_computing_data_collection 'CrysAlisPro 1.171.38.43f (Rigaku OD, 2015)'
_computing_data_reduction 'CrysAlisPro 1.171.38.43f (Rigaku OD, 2015)'
_computing_molecular_graphics 'Olex2 1.3 (Dolomanov et al., 2009)'
_computing_publication_material 'Olex2 1.3 (Dolomanov et al., 2009)'
_computing_structure_refinement 'SHELXL 2018/3 (Sheldrick, 2015)'
_computing_structure_solution 'SHELXT 2018/2 (Sheldrick, 2018)'
_diffrn_ambient_environment N~2~
_diffrn_ambient_temperature 149.99(10)
_diffrn_detector 'CCD plate'
_diffrn_detector_area_resol_mean 5.2684
_diffrn_detector_type AtlasS2
_diffrn_measured_fraction_theta_full 1.000
_diffrn_measured_fraction_theta_max 1.000
_diffrn_measurement_details
;
List of Runs (angles in degrees, time in seconds):

  # Type    Start    End  Width  t~exp~   \w     \q     \k     \f   Frames
--------------------------------------------------------------------------
  1  \w    -79.00  10.00   1.00    1.60    --  -11.51 -57.00-150.00   89
  2  \w    -40.00  59.00   1.00    1.60    --  -11.51  57.00   0.00   99
  3  \w    -13.00  76.00   1.00    1.60    --   12.05  77.00 120.00   89
;
_diffrn_measurement_device 'four-circle diffractometer'
_diffrn_measurement_device_type 'SuperNova, Dual, Cu at zero, AtlasS2'
_diffrn_measurement_method '\w scans'
_diffrn_orient_matrix_type 'CrysAlisPro convention (1999,Acta A55,543-557)'
_diffrn_orient_matrix_UB_11 -0.0904011000
_diffrn_orient_matrix_UB_12 -0.0174543000
_diffrn_orient_matrix_UB_13 -0.0514325000
_diffrn_orient_matrix_UB_21 0.0686814000
_diffrn_orient_matrix_UB_22 0.0037840000
_diffrn_orient_matrix_UB_23 -0.0395052000
_diffrn_orient_matrix_UB_31 -0.0186011000
_diffrn_orient_matrix_UB_32 -0.0781116000
_diffrn_orient_matrix_UB_33 -0.0043662000
_diffrn_radiation_monochromator mirror
_diffrn_radiation_probe x-ray
_diffrn_radiation_type 'Mo K\a'
_diffrn_radiation_wavelength 0.71073
_diffrn_reflns_av_R_equivalents 0.0207
_diffrn_reflns_av_unetI/netI 0.0287
_diffrn_reflns_Laue_measured_fraction_full 1.000
_diffrn_reflns_Laue_measured_fraction_max 1.000
_diffrn_reflns_limit_h_max 7
_diffrn_reflns_limit_h_min -8
_diffrn_reflns_limit_k_max 11
_diffrn_reflns_limit_k_min -10
_diffrn_reflns_limit_l_max 13
_diffrn_reflns_limit_l_min -13
_diffrn_reflns_number 4208
_diffrn_reflns_point_group_measured_fraction_full 1.000
_diffrn_reflns_point_group_measured_fraction_max 1.000
_diffrn_reflns_theta_full 24.999
_diffrn_reflns_theta_max 24.999
_diffrn_reflns_theta_min 2.301
_diffrn_source 'micro-focus sealed X-ray tube'
_diffrn_source_type 'SuperNova (Mo) X-ray Source'
_exptl_absorpt_coefficient_mu 0.088
_exptl_absorpt_correction_T_max 1.00000
_exptl_absorpt_correction_T_min 0.70817
_exptl_absorpt_correction_type multi-scan
_exptl_absorpt_process_details
;
CrysAlisPro 1.171.38.43f (Rigaku Oxford Diffraction, 2015)
Empirical absorption correction using spherical harmonics,
 implemented in SCALE3 ABSPACK scaling algorithm.
;
_exptl_crystal_colour colourless
_exptl_crystal_colour_primary colourless
_exptl_crystal_density_diffrn 1.345
_exptl_crystal_description block
_exptl_crystal_F_000 288
_exptl_crystal_size_max 0.15
_exptl_crystal_size_mid 0.12
_exptl_crystal_size_min 0.1
_refine_diff_density_max 0.231
_refine_diff_density_min -0.337
_refine_diff_density_rms 0.073
_refine_ls_extinction_coef .
_refine_ls_extinction_method none
_refine_ls_goodness_of_fit_ref 1.048
_refine_ls_hydrogen_treatment constr
_refine_ls_matrix_type full
_refine_ls_number_parameters 182
_refine_ls_number_reflns 2346
_refine_ls_number_restraints 0
_refine_ls_restrained_S_all 1.048
_refine_ls_R_factor_all 0.0586
_refine_ls_R_factor_gt 0.0480
_refine_ls_shift/su_max 0.000
_refine_ls_shift/su_mean 0.000
_refine_ls_structure_factor_coef Fsqd
_refine_ls_weighting_details 'w=1/[\s^2^(Fo^2^)+(0.0720P)^2^+0.1369P] where P=(Fo^2^+2Fc^2^)/3'
_refine_ls_weighting_scheme calc
_refine_ls_wR_factor_gt 0.1255
_refine_ls_wR_factor_ref 0.1388
_reflns_Friedel_coverage 0.000
_reflns_Friedel_fraction_full .
_reflns_Friedel_fraction_max .
_reflns_number_gt 1896
_reflns_number_total 2346
_reflns_threshold_expression 'I > 2\s(I)'
_cod_data_source_file suppl_j_ncrs-2022-0012_suppl.cif
_cod_data_source_block stna-3
_cod_database_code 8105697
_shelx_space_group_comment
;
The symmetry employed for this shelxl refinement is uniquely defined
by the following loop, which should always be used as a source of
symmetry information in preference to the above space-group names.
They are only intended as comments.
;
_reflns_odcompleteness_completeness 99.96
_reflns_odcompleteness_iscentric 1
_reflns_odcompleteness_theta 26.32
_olex2_refinement_description
;
1. Fixed Uiso
 At 1.2 times of:
  All C(H) groups, All C(H,H) groups, All N(H) groups
 At 1.5 times of:
  All C(H,H,H) groups
2.a Ternary CH refined with riding coordinates:
 C5(H5)
2.b Secondary CH2 refined with riding coordinates:
 C1(H1A,H1B), C2(H2A,H2B), C3(H3A,H3B), C4(H4A,H4B), C6(H6A,H6B)
2.c Aromatic/amide H refined with riding coordinates:
 N2(H2), C10(H10), C11(H11), C13(H13)
2.d Idealised Me refined as rotating group:
 C15(H15A,H15B,H15C)
;
_olex2_date_sample_data_collection 2021-11-24
_olex2_submission_special_instructions 'No special instructions were received'
_oxdiff_exptl_absorpt_empirical_details
;
Empirical correction (ABSPACK) includes:
- Absorption correction using spherical harmonics
- Frame scaling
;
_oxdiff_exptl_absorpt_empirical_full_max 1.364
_oxdiff_exptl_absorpt_empirical_full_min 0.795

loop_
_space_group_symop_operation_xyz
'x, y, z'
'-x, -y, -z'

loop_
_atom_site_label
_atom_site_type_symbol
_atom_site_fract_x
_atom_site_fract_y
_atom_site_fract_z
_atom_site_U_iso_or_equiv
_atom_site_adp_type
_atom_site_occupancy
_atom_site_site_symmetry_order
_atom_site_calc_flag
_atom_site_refinement_flags_posn
_atom_site_refinement_flags_adp
_atom_site_refinement_flags_occupancy
_atom_site_disorder_assembly
_atom_site_disorder_group
O1 O 0.13061(17) 0.42481(12) 0.13536(10) 0.0290(3) Uani 1 1 d . . . . .
N1 N 0.6458(2) 0.17601(14) 0.69722(11) 0.0211(3) Uani 1 1 d . . . . .
N2 N 0.95986(19) 0.36062(14) 0.60444(11) 0.0225(3) Uani 1 1 d . . . . .
H2 H 1.057240 0.413802 0.574076 0.027 Uiso 1 1 calc R U . . .
N3 N 0.3767(2) 0.19211(14) 0.53973(11) 0.0211(3) Uani 1 1 d . . . . .
N4 N 0.69975(19) 0.38572(13) 0.45230(11) 0.0195(3) Uani 1 1 d . . . . .
C1 C 0.4747(3) 0.05508(18) 0.72461(14) 0.0280(4) Uani 1 1 d . . . . .
H1A H 0.439908 -0.038301 0.666618 0.034 Uiso 1 1 calc R U . . .
H1B H 0.344944 0.080452 0.714896 0.034 Uiso 1 1 calc R U . . .
C2 C 0.5431(3) 0.0319(2) 0.85271(15) 0.0335(4) Uani 1 1 d . . . . .
H2A H 0.558185 0.120326 0.910888 0.040 Uiso 1 1 calc R U . . .
H2B H 0.431362 -0.054031 0.864890 0.040 Uiso 1 1 calc R U . . .
C3 C 0.7540(3) 0.0050(2) 0.87684(16) 0.0350(4) Uani 1 1 d . . . . .
H3A H 0.735549 -0.089384 0.825127 0.042 Uiso 1 1 calc R U . . .
H3B H 0.798266 -0.002535 0.961657 0.042 Uiso 1 1 calc R U . . .
C4 C 0.9272(3) 0.13371(19) 0.85060(14) 0.0290(4) Uani 1 1 d . . . . .
H4A H 1.058172 0.109911 0.858984 0.035 Uiso 1 1 calc R U . . .
H4B H 0.960553 0.224401 0.911371 0.035 Uiso 1 1 calc R U . . .
C5 C 0.8621(2) 0.16554(17) 0.72356(14) 0.0259(4) Uani 1 1 d . . . . .
H5 H 0.859812 0.082446 0.662865 0.031 Uiso 1 1 calc R U . . .
C6 C 1.0276(2) 0.30955(18) 0.71385(14) 0.0248(4) Uani 1 1 d . . . . .
H6A H 1.054731 0.387593 0.784598 0.030 Uiso 1 1 calc R U . . .
H6B H 1.162729 0.293532 0.715075 0.030 Uiso 1 1 calc R U . . .
C7 C 0.7503(2) 0.32845(16) 0.54783(13) 0.0179(3) Uani 1 1 d . . . . .
C8 C 0.5820(2) 0.22788(16) 0.59313(13) 0.0189(3) Uani 1 1 d . . . . .
C9 C 0.3223(2) 0.25400(16) 0.44026(13) 0.0204(4) Uani 1 1 d . . . . .
C10 C 0.1034(2) 0.22143(17) 0.38113(14) 0.0241(4) Uani 1 1 d . . . . .
H10 H -0.003985 0.158675 0.409732 0.029 Uiso 1 1 calc R U . . .
C11 C 0.0459(3) 0.28071(18) 0.28207(14) 0.0263(4) Uani 1 1 d . . . . .
H11 H -0.099847 0.259365 0.244387 0.032 Uiso 1 1 calc R U . . .
C12 C 0.2066(2) 0.37386(17) 0.23708(13) 0.0233(4) Uani 1 1 d . . . . .
C13 C 0.4227(2) 0.40793(17) 0.29314(13) 0.0221(4) Uani 1 1 d . . . . .
H13 H 0.528474 0.469533 0.262840 0.027 Uiso 1 1 calc R U . . .
C14 C 0.4832(2) 0.34936(16) 0.39633(13) 0.0188(4) Uani 1 1 d . . . . .
C15 C 0.2883(3) 0.5066(2) 0.08046(15) 0.0333(4) Uani 1 1 d . . . . .
H15A H 0.217304 0.532332 0.008607 0.050 Uiso 1 1 calc R U . . .
H15B H 0.368249 0.445502 0.057984 0.050 Uiso 1 1 calc R U . . .
H15C H 0.385878 0.597305 0.137671 0.050 Uiso 1 1 calc R U . . .

loop_
_atom_site_aniso_label
_atom_site_aniso_U_11
_atom_site_aniso_U_22
_atom_site_aniso_U_33
_atom_site_aniso_U_23
_atom_site_aniso_U_13
_atom_site_aniso_U_12
O1 0.0236(6) 0.0345(7) 0.0263(6) 0.0094(5) 0.0013(5) 0.0095(5)
N1 0.0172(7) 0.0226(7) 0.0201(7) 0.0072(5) 0.0052(5) 0.0015(6)
N2 0.0148(7) 0.0261(7) 0.0255(7) 0.0117(6) 0.0067(5) 0.0027(6)
N3 0.0170(7) 0.0195(7) 0.0225(7) 0.0029(5) 0.0062(5) 0.0010(6)
N4 0.0165(7) 0.0189(7) 0.0221(7) 0.0059(5) 0.0062(5) 0.0036(5)
C1 0.0224(9) 0.0262(9) 0.0312(9) 0.0105(7) 0.0088(7) 0.0003(7)
C2 0.0316(10) 0.0343(9) 0.0305(9) 0.0145(7) 0.0116(8) 0.0014(8)
C3 0.0376(10) 0.0336(9) 0.0342(10) 0.0184(8) 0.0099(8) 0.0090(8)
C4 0.0248(9) 0.0311(9) 0.0284(9) 0.0105(7) 0.0044(7) 0.0068(8)
C5 0.0228(9) 0.0254(9) 0.0298(9) 0.0094(7) 0.0079(7) 0.0071(7)
C6 0.0181(8) 0.0282(9) 0.0258(8) 0.0096(7) 0.0045(7) 0.0047(7)
C7 0.0167(8) 0.0159(7) 0.0196(8) 0.0015(6) 0.0071(6) 0.0032(6)
C8 0.0178(8) 0.0146(7) 0.0214(8) 0.0008(6) 0.0075(6) 0.0016(6)
C9 0.0196(8) 0.0176(7) 0.0217(8) 0.0013(6) 0.0067(6) 0.0040(7)
C10 0.0168(8) 0.0235(8) 0.0274(8) 0.0020(7) 0.0071(7) 0.0014(7)
C11 0.0167(8) 0.0285(9) 0.0286(9) -0.0001(7) 0.0024(7) 0.0060(7)
C12 0.0240(9) 0.0209(8) 0.0225(8) -0.0002(6) 0.0022(7) 0.0089(7)
C13 0.0199(8) 0.0189(8) 0.0251(8) 0.0045(6) 0.0071(7) 0.0029(7)
C14 0.0166(8) 0.0151(7) 0.0209(8) -0.0007(6) 0.0042(6) 0.0029(6)
C15 0.0328(10) 0.0371(10) 0.0269(9) 0.0112(7) 0.0034(7) 0.0096(8)

loop_
_atom_type_symbol
_atom_type_description
_atom_type_scat_dispersion_real
_atom_type_scat_dispersion_imag
_atom_type_scat_source
C C 0.0033 0.0016 'International Tables Vol C Tables 4.2.6.8 and 6.1.1.4'
H H 0.0000 0.0000 'International Tables Vol C Tables 4.2.6.8 and 6.1.1.4'
N N 0.0061 0.0033 'International Tables Vol C Tables 4.2.6.8 and 6.1.1.4'
O O 0.0106 0.0060 'International Tables Vol C Tables 4.2.6.8 and 6.1.1.4'

loop_
_geom_angle_atom_site_label_1
_geom_angle_atom_site_label_2
_geom_angle_atom_site_label_3
_geom_angle
_geom_angle_site_symmetry_1
_geom_angle_site_symmetry_3
C12 O1 C15 116.49(12) . .
C5 N1 C1 116.25(12) . .
C8 N1 C1 115.63(12) . .
C8 N1 C5 116.91(11) . .
C6 N2 H2 118.8 . .
C7 N2 H2 118.8 . .
C7 N2 C6 122.43(12) . .
C8 N3 C9 117.65(12) . .
C7 N4 C14 117.57(12) . .
N1 C1 H1A 109.3 . .
N1 C1 H1B 109.3 . .
N1 C1 C2 111.76(13) . .
H1A C1 H1B 107.9 . .
C2 C1 H1A 109.3 . .
C2 C1 H1B 109.3 . .
C1 C2 H2A 109.3 . .
C1 C2 H2B 109.3 . .
H2A C2 H2B 107.9 . .
C3 C2 C1 111.81(13) . .
C3 C2 H2A 109.3 . .
C3 C2 H2B 109.3 . .
C2 C3 H3A 109.7 . .
C2 C3 H3B 109.7 . .
C2 C3 C4 109.97(13) . .
H3A C3 H3B 108.2 . .
C4 C3 H3A 109.7 . .
C4 C3 H3B 109.7 . .
C3 C4 H4A 108.8 . .
C3 C4 H4B 108.8 . .
C3 C4 C5 113.59(13) . .
H4A C4 H4B 107.7 . .
C5 C4 H4A 108.8 . .
C5 C4 H4B 108.8 . .
N1 C5 C4 111.41(12) . .
N1 C5 H5 108.5 . .
N1 C5 C6 110.34(12) . .
C4 C5 H5 108.5 . .
C6 C5 C4 109.46(13) . .
C6 C5 H5 108.5 . .
N2 C6 C5 112.73(12) . .
N2 C6 H6A 109.0 . .
N2 C6 H6B 109.0 . .
C5 C6 H6A 109.0 . .
C5 C6 H6B 109.0 . .
H6A C6 H6B 107.8 . .
N2 C7 C8 119.34(13) . .
N4 C7 N2 119.30(13) . .
N4 C7 C8 121.35(13) . .
N1 C8 C7 118.51(13) . .
N3 C8 N1 120.17(13) . .
N3 C8 C7 121.28(13) . .
N3 C9 C10 119.84(13) . .
N3 C9 C14 121.08(14) . .
C10 C9 C14 119.08(14) . .
C9 C10 H10 119.6 . .
C11 C10 C9 120.83(14) . .
C11 C10 H10 119.6 . .
C10 C11 H11 120.0 . .
C10 C11 C12 120.05(14) . .
C12 C11 H11 120.0 . .
O1 C12 C11 115.21(13) . .
C13 C12 O1 124.31(14) . .
C13 C12 C11 120.48(14) . .
C12 C13 H13 120.1 . .
C12 C13 C14 119.81(14) . .
C14 C13 H13 120.1 . .
N4 C14 C9 121.05(13) . .
N4 C14 C13 119.20(13) . .
C13 C14 C9 119.74(14) . .
O1 C15 H15A 109.5 . .
O1 C15 H15B 109.5 . .
O1 C15 H15C 109.5 . .
H15A C15 H15B 109.5 . .
H15A C15 H15C 109.5 . .
H15B C15 H15C 109.5 . .

loop_
_geom_bond_atom_site_label_1
_geom_bond_atom_site_label_2
_geom_bond_distance
_geom_bond_site_symmetry_2
O1 C12 1.3774(18) .
O1 C15 1.420(2) .
N1 C1 1.4699(19) .
N1 C5 1.4662(19) .
N1 C8 1.3820(18) .
N2 H2 0.8600 .
N2 C6 1.4354(18) .
N2 C7 1.3411(19) .
N3 C8 1.303(2) .
N3 C9 1.3800(19) .
N4 C7 1.3100(18) .
N4 C14 1.3746(19) .
C1 H1A 0.9700 .
C1 H1B 0.9700 .
C1 C2 1.504(2) .
C2 H2A 0.9700 .
C2 H2B 0.9700 .
C2 C3 1.502(2) .
C3 H3A 0.9700 .
C3 H3B 0.9700 .
C3 C4 1.515(2) .
C4 H4A 0.9700 .
C4 H4B 0.9700 .
C4 C5 1.522(2) .
C5 H5 0.9800 .
C5 C6 1.505(2) .
C6 H6A 0.9700 .
C6 H6B 0.9700 .
C7 C8 1.470(2) .
C9 C10 1.403(2) .
C9 C14 1.407(2) .
C10 H10 0.9300 .
C10 C11 1.366(2) .
C11 H11 0.9300 .
C11 C12 1.404(2) .
C12 C13 1.376(2) .
C13 H13 0.9300 .
C13 C14 1.405(2) .
C15 H15A 0.9600 .
C15 H15B 0.9600 .
C15 H15C 0.9600 .

loop_
_geom_torsion_atom_site_label_1
_geom_torsion_atom_site_label_2
_geom_torsion_atom_site_label_3
_geom_torsion_atom_site_label_4
_geom_torsion
_geom_torsion_site_symmetry_1
_geom_torsion_site_symmetry_2
_geom_torsion_site_symmetry_3
_geom_torsion_site_symmetry_4
O1 C12 C13 C14 -179.66(12) . . . .
N1 C1 C2 C3 -54.16(19) . . . .
N1 C5 C6 N2 -47.34(17) . . . .
N2 C7 C8 N1 3.4(2) . . . .
N2 C7 C8 N3 -179.03(13) . . . .
N3 C9 C10 C11 -179.60(12) . . . .
N3 C9 C14 N4 -1.0(2) . . . .
N3 C9 C14 C13 178.57(11) . . . .
N4 C7 C8 N1 -177.47(11) . . . .
N4 C7 C8 N3 0.1(2) . . . .
C1 N1 C5 C4 -47.61(18) . . . .
C1 N1 C5 C6 -169.41(12) . . . .
C1 N1 C8 N3 13.2(2) . . . .
C1 N1 C8 C7 -169.20(12) . . . .
C1 C2 C3 C4 55.43(19) . . . .
C2 C3 C4 C5 -53.12(19) . . . .
C3 C4 C5 N1 48.55(18) . . . .
C3 C4 C5 C6 170.86(13) . . . .
C4 C5 C6 N2 -170.29(11) . . . .
C5 N1 C1 C2 50.93(18) . . . .
C5 N1 C8 N3 155.76(14) . . . .
C5 N1 C8 C7 -26.68(18) . . . .
C6 N2 C7 N4 176.15(12) . . . .
C6 N2 C7 C8 -4.7(2) . . . .
C7 N2 C6 C5 27.6(2) . . . .
C7 N4 C14 C9 0.0(2) . . . .
C7 N4 C14 C13 -179.63(12) . . . .
C8 N1 C1 C2 -166.29(12) . . . .
C8 N1 C5 C4 170.10(12) . . . .
C8 N1 C5 C6 48.30(17) . . . .
C8 N3 C9 C10 -178.71(13) . . . .
C8 N3 C9 C14 1.5(2) . . . .
C9 N3 C8 N1 176.41(11) . . . .
C9 N3 C8 C7 -1.1(2) . . . .
C9 C10 C11 C12 0.9(2) . . . .
C10 C9 C14 N4 179.24(12) . . . .
C10 C9 C14 C13 -1.2(2) . . . .
C10 C11 C12 O1 178.66(12) . . . .
C10 C11 C12 C13 -0.9(2) . . . .
C11 C12 C13 C14 -0.1(2) . . . .
C12 C13 C14 N4 -179.25(13) . . . .
C12 C13 C14 C9 1.2(2) . . . .
C14 N4 C7 N2 179.60(12) . . . .
C14 N4 C7 C8 0.5(2) . . . .
C14 C9 C10 C11 0.1(2) . . . .
C15 O1 C12 C11 -173.91(13) . . . .
C15 O1 C12 C13 5.7(2) . . . .
